data_4121458
loop_
_publ_author_name
'Oblak, E. Zachary'
'Vanheyst, Michael D.'
'Li, Jin'
'Wiemer, Andrew J.'
'Wright, Dennis L.'

_publ_section_title
;
 Cyclopropene cycloadditions with annulated furans: total synthesis of
 (+)- and (-)-frondosin B and (+)-frondosin a.
;
_journal_issue 11
_journal_name_full 'Journal of the American Chemical Society'
_journal_page_first 4309
_journal_page_last 4315
_journal_paper_doi 10.1021/ja413106t
_journal_volume 136
_journal_year 2014
_chemical_formula_moiety 'Si O4 C25 H34'
_chemical_formula_sum 'C25 H34 O4 Si'
_chemical_formula_weight 426.63
_space_group_IT_number 2
_symmetry_cell_setting triclinic
_symmetry_Int_Tables_number 2
_symmetry_space_group_name_Hall '-P 1'
_symmetry_space_group_name_H-M 'P -1'
_atom_sites_solution_hydrogens geom
_atom_sites_solution_primary direct
_atom_sites_solution_secondary difmap
_cell_angle_alpha 100.102(7)
_cell_angle_beta 104.084(7)
_cell_angle_gamma 109.826(8)
_cell_formula_units_Z 2
_cell_length_a 9.68701(18)
_cell_length_b 10.1076(2)
_cell_length_c 13.6310(10)
_cell_measurement_reflns_used 9574
_cell_measurement_temperature 93
_cell_measurement_theta_max 68.26
_cell_measurement_theta_min 3.48
_cell_volume 1168.12(14)
_computing_cell_refinement 'CrystalClear-SM Expert 2.0 r5'
_computing_data_collection 'CrystalClear-SM Expert 2.0 r5 (Rigaku, 2010)'
_computing_data_reduction 'CrystalClear-SM Expert 2.0 r5'
_computing_molecular_graphics 'CrystalStructure 4.0'
_computing_publication_material 'CrystalStructure 4.0 (Rigaku, 2010)'
_computing_structure_refinement 'SHELXL97 (Sheldrick, 1997)'
_computing_structure_solution 'SIR2004 (Burla, et al., 2005)'
_diffrn_ambient_temperature 93
_diffrn_detector_area_resol_mean 10.000
_diffrn_measured_fraction_theta_full 0.967
_diffrn_measured_fraction_theta_max 0.967
_diffrn_measurement_device_type 'Rigaku R-AXIS RAPID imaging plate'
_diffrn_measurement_method \w
_diffrn_radiation_type 'Cu K\a'
_diffrn_radiation_wavelength 1.54187
_diffrn_reflns_av_R_equivalents 0.0346
_diffrn_reflns_limit_h_max 11
_diffrn_reflns_limit_h_min -11
_diffrn_reflns_limit_k_max 8
_diffrn_reflns_limit_k_min -12
_diffrn_reflns_limit_l_max 16
_diffrn_reflns_limit_l_min -16
_diffrn_reflns_number 11849
_diffrn_reflns_theta_full 68.22
_diffrn_reflns_theta_max 68.22
_diffrn_standards_number 0
_exptl_absorpt_coefficient_mu 1.107
_exptl_absorpt_correction_T_max 0.876
_exptl_absorpt_correction_T_min 0.759
_exptl_absorpt_correction_type multi-scan
_exptl_absorpt_process_details
;
    Higashi, T. (1995). Program for Absorption Correction.
    Rigaku Corporation, Tokyo, Japan.
;
_exptl_crystal_colour colorless
_exptl_crystal_density_diffrn 1.213
_exptl_crystal_density_method 'not measured'
_exptl_crystal_description block
_exptl_crystal_F_000 460.00
_exptl_crystal_size_max 0.20
_exptl_crystal_size_mid 0.20
_exptl_crystal_size_min 0.12
_refine_diff_density_max 0.580
_refine_diff_density_min -0.340
_refine_ls_extinction_method none
_refine_ls_goodness_of_fit_ref 1.090
_refine_ls_hydrogen_treatment constr
_refine_ls_number_parameters 271
_refine_ls_number_reflns 4134
_refine_ls_number_restraints 0
_refine_ls_R_factor_gt 0.0404
_refine_ls_shift/su_max 0.000
_refine_ls_structure_factor_coef Fsqd
_refine_ls_weighting_details 'w = 1/[\s^2^(Fo^2^)+(0.0313P)^2^+0.9568P] where P=(Fo^2^+2Fc^2^)/3'
_refine_ls_weighting_scheme calc
_refine_ls_wR_factor_ref 0.1103
_reflns_number_gt 3067
_reflns_number_total 4134
_reflns_threshold_expression F^2^>2.0\s(F^2^)
_cod_data_source_file ja413106t_si_003.cif
_cod_data_source_block '_ZO01'
_cod_original_formula_sum 'Si O4 C25 H34'
_cod_database_code 4121458

loop_
_symmetry_equiv_pos_site_id
_symmetry_equiv_pos_as_xyz
1 +X,+Y,+Z
2 -X,-Y,-Z

loop_
_atom_site_label
_atom_site_type_symbol
_atom_site_fract_x
_atom_site_fract_y
_atom_site_fract_z
_atom_site_U_iso_or_equiv
_atom_site_adp_type
_atom_site_occupancy
_atom_site_symmetry_multiplicity
_atom_site_calc_flag
_atom_site_refinement_flags
Si(1) Si 0.47696(7) 0.74728(7) 0.75624(5) 0.01951(16) Uani 1.00 2 d .
O(1) O -0.20981(19) 0.34281(19) 1.03128(12) 0.0327(4) Uani 1.00 2 d .
O(2) O 0.14611(18) 0.14070(17) 0.84126(12) 0.0268(4) Uani 1.00 2 d .
O(3) O -0.03840(16) 0.17860(16) 0.55985(11) 0.0227(4) Uani 1.00 2 d .
O(4) O 0.29621(16) 0.67217(16) 0.67405(11) 0.0210(3) Uani 1.00 2 d .
C(1) C -0.2980(3) 0.4125(3) 0.97849(19) 0.0337(6) Uani 1.00 2 d .
C(2) C -0.1201(3) 0.2969(3) 0.98104(17) 0.0250(5) Uani 1.00 2 d .
C(3) C -0.0356(3) 0.2286(3) 1.03604(18) 0.0292(6) Uani 1.00 2 d .
C(4) C 0.0585(3) 0.1760(3) 0.99456(18) 0.0296(6) Uani 1.00 2 d .
C(5) C 0.0652(3) 0.1940(2) 0.89719(17) 0.0247(5) Uani 1.00 2 d .
C(6) C -0.0152(2) 0.2636(2) 0.84108(16) 0.0200(5) Uani 1.00 2 d .
C(7) C -0.1111(3) 0.3156(2) 0.88412(16) 0.0218(5) Uani 1.00 2 d .
C(8) C 0.0218(2) 0.2534(2) 0.74442(16) 0.0201(5) Uani 1.00 2 d .
C(9) C 0.1144(3) 0.1789(3) 0.74838(17) 0.0250(5) Uani 1.00 2 d .
C(10) C 0.1717(3) 0.1278(3) 0.66278(18) 0.0267(5) Uani 1.00 2 d .
C(11) C 0.3466(3) 0.1671(3) 0.6986(2) 0.0339(6) Uani 1.00 2 d .
C(12) C 0.1189(3) 0.1926(3) 0.57234(17) 0.0241(5) Uani 1.00 2 d .
C(13) C 0.2077(3) 0.3564(3) 0.60166(16) 0.0213(5) Uani 1.00 2 d .
C(14) C 0.1304(2) 0.4203(3) 0.64559(15) 0.0192(5) Uani 1.00 2 d .
C(15) C -0.0179(2) 0.3008(2) 0.64467(16) 0.0196(5) Uani 1.00 2 d .
C(16) C -0.1565(2) 0.3422(3) 0.61974(16) 0.0210(5) Uani 1.00 2 d .
C(17) C -0.1139(2) 0.5021(3) 0.67796(17) 0.0220(5) Uani 1.00 2 d .
C(18) C 0.0250(2) 0.6104(3) 0.65855(17) 0.0208(5) Uani 1.00 2 d .
C(19) C 0.1678(2) 0.5770(2) 0.69646(16) 0.0189(5) Uani 1.00 2 d .
C(20) C 0.4989(3) 0.8959(3) 0.86872(18) 0.0307(6) Uani 1.00 2 d .
C(21) C 0.5313(3) 0.6076(3) 0.81037(18) 0.0272(5) Uani 1.00 2 d .
C(22) C 0.5973(2) 0.8171(2) 0.67197(16) 0.0199(5) Uani 1.00 2 d .
C(23) C 0.5697(3) 0.9461(3) 0.63948(18) 0.0277(5) Uani 1.00 2 d .
C(24) C 0.7702(3) 0.8670(3) 0.73392(18) 0.0279(5) Uani 1.00 2 d .
C(25) C 0.5538(3) 0.6936(3) 0.57220(17) 0.0246(5) Uani 1.00 2 d .
H(1A) H -0.3691 0.3453 0.9097 0.040 Uiso 1.00 2 calc R
H(1B) H -0.2277 0.5012 0.9685 0.040 Uiso 1.00 2 calc R
H(1C) H -0.3579 0.4391 1.0210 0.040 Uiso 1.00 2 calc R
H(3) H -0.0433 0.2185 1.1027 0.035 Uiso 1.00 2 calc R
H(4) H 0.1160 0.1296 1.0312 0.035 Uiso 1.00 2 calc R
H(7) H -0.1684 0.3623 0.8478 0.026 Uiso 1.00 2 calc R
H(10) H 0.1174 0.0185 0.6360 0.032 Uiso 1.00 2 calc R
H(11A) H 0.3739 0.1243 0.7557 0.041 Uiso 1.00 2 calc R
H(11B) H 0.4025 0.2740 0.7238 0.041 Uiso 1.00 2 calc R
H(11C) H 0.3753 0.1283 0.6391 0.041 Uiso 1.00 2 calc R
H(12) H 0.1269 0.1427 0.5051 0.029 Uiso 1.00 2 calc R
H(13) H 0.3028 0.4052 0.5905 0.026 Uiso 1.00 2 calc R
H(16A) H -0.2401 0.2770 0.6402 0.025 Uiso 1.00 2 calc R
H(16B) H -0.1966 0.3275 0.5428 0.025 Uiso 1.00 2 calc R
H(17A) H -0.0891 0.5129 0.7546 0.026 Uiso 1.00 2 calc R
H(17B) H -0.2048 0.5269 0.6548 0.026 Uiso 1.00 2 calc R
H(18A) H 0.0001 0.6026 0.5823 0.025 Uiso 1.00 2 calc R
H(18B) H 0.0466 0.7118 0.6968 0.025 Uiso 1.00 2 calc R
H(19) H 0.1963 0.5933 0.7745 0.023 Uiso 1.00 2 calc R
H(20A) H 0.4279 0.8552 0.9064 0.037 Uiso 1.00 2 calc R
H(20B) H 0.4743 0.9720 0.8420 0.037 Uiso 1.00 2 calc R
H(20C) H 0.6061 0.9388 0.9170 0.037 Uiso 1.00 2 calc R
H(21A) H 0.4414 0.5390 0.8220 0.033 Uiso 1.00 2 calc R
H(21B) H 0.6167 0.6569 0.8774 0.033 Uiso 1.00 2 calc R
H(21C) H 0.5642 0.5538 0.7601 0.033 Uiso 1.00 2 calc R
H(23A) H 0.4596 0.9147 0.6000 0.033 Uiso 1.00 2 calc R
H(23B) H 0.6323 0.9795 0.5950 0.033 Uiso 1.00 2 calc R
H(23C) H 0.5998 1.0266 0.7027 0.033 Uiso 1.00 2 calc R
H(24A) H 0.8325 0.8985 0.6889 0.034 Uiso 1.00 2 calc R
H(24B) H 0.7878 0.7853 0.7561 0.034 Uiso 1.00 2 calc R
H(24C) H 0.8006 0.9489 0.7962 0.034 Uiso 1.00 2 calc R
H(25A) H 0.6185 0.7292 0.5295 0.029 Uiso 1.00 2 calc R
H(25B) H 0.4442 0.6621 0.5313 0.029 Uiso 1.00 2 calc R
H(25C) H 0.5710 0.6104 0.5922 0.029 Uiso 1.00 2 calc R

loop_
_atom_site_aniso_label
_atom_site_aniso_U_11
_atom_site_aniso_U_22
_atom_site_aniso_U_33
_atom_site_aniso_U_12
_atom_site_aniso_U_13
_atom_site_aniso_U_23
Si(1) 0.0201(3) 0.0181(3) 0.0179(3) 0.0059(3) 0.0055(2) 0.0034(2)
O(1) 0.0367(10) 0.0376(11) 0.0223(9) 0.0104(8) 0.0132(7) 0.0089(8)
O(2) 0.0263(8) 0.0207(9) 0.0261(9) 0.0086(7) -0.0016(7) 0.0046(7)
O(3) 0.0184(8) 0.0232(9) 0.0200(8) 0.0074(7) 0.0025(6) -0.0026(7)
O(4) 0.0175(8) 0.0237(9) 0.0217(8) 0.0066(7) 0.0080(6) 0.0074(7)
C(1) 0.0321(14) 0.0422(16) 0.0257(13) 0.0130(12) 0.0133(11) 0.0055(12)
C(2) 0.0249(12) 0.0201(12) 0.0196(11) 0.0004(10) 0.0048(9) 0.0015(9)
C(3) 0.0360(14) 0.0217(13) 0.0168(11) 0.0002(11) 0.0015(10) 0.0069(10)
C(4) 0.0289(13) 0.0203(13) 0.0230(12) 0.0019(10) -0.0059(10) 0.0027(10)
C(5) 0.0220(11) 0.0169(12) 0.0234(12) 0.0025(10) -0.0013(9) 0.0003(10)
C(6) 0.0208(11) 0.0140(11) 0.0160(11) 0.0007(9) -0.0004(9) 0.0037(9)
C(7) 0.0236(11) 0.0150(12) 0.0195(11) 0.0022(9) 0.0025(9) 0.0051(9)
C(8) 0.0194(11) 0.0166(12) 0.0185(11) 0.0043(9) 0.0015(9) 0.0033(9)
C(9) 0.0216(11) 0.0201(12) 0.0226(12) 0.0041(10) -0.0019(9) 0.0019(10)
C(10) 0.0238(12) 0.0183(13) 0.0308(13) 0.0084(10) 0.0028(10) -0.0012(10)
C(11) 0.0295(13) 0.0347(15) 0.0384(14) 0.0192(12) 0.0065(11) 0.0056(12)
C(12) 0.0207(11) 0.0241(13) 0.0240(12) 0.0100(10) 0.0057(9) -0.0010(10)
C(13) 0.0194(11) 0.0248(13) 0.0181(11) 0.0086(10) 0.0053(9) 0.0037(9)
C(14) 0.0170(10) 0.0255(13) 0.0130(10) 0.0087(9) 0.0022(8) 0.0041(9)
C(15) 0.0184(10) 0.0212(12) 0.0162(11) 0.0082(9) 0.0028(9) 0.0019(9)
C(16) 0.0182(11) 0.0266(13) 0.0177(11) 0.0075(10) 0.0058(9) 0.0081(9)
C(17) 0.0191(11) 0.0287(13) 0.0218(11) 0.0119(10) 0.0082(9) 0.0086(10)
C(18) 0.0227(11) 0.0240(12) 0.0201(11) 0.0127(10) 0.0080(9) 0.0084(9)
C(19) 0.0195(11) 0.0218(12) 0.0146(10) 0.0084(9) 0.0051(9) 0.0032(9)
C(20) 0.0383(14) 0.0281(14) 0.0240(12) 0.0115(11) 0.0119(11) 0.0043(11)
C(21) 0.0207(11) 0.0285(14) 0.0266(12) 0.0065(10) 0.0019(10) 0.0085(11)
C(22) 0.0194(11) 0.0177(12) 0.0193(11) 0.0050(9) 0.0056(9) 0.0031(9)
C(23) 0.0317(13) 0.0260(14) 0.0276(13) 0.0121(11) 0.0126(10) 0.0078(10)
C(24) 0.0202(12) 0.0287(14) 0.0285(13) 0.0034(10) 0.0064(10) 0.0076(11)
C(25) 0.0229(11) 0.0272(13) 0.0240(12) 0.0104(10) 0.0100(10) 0.0042(10)

loop_
_atom_type_symbol
_atom_type_description
_atom_type_scat_dispersion_real
_atom_type_scat_dispersion_imag
_atom_type_scat_source
Si Si 0.254 0.330
;
International Tables for Crystallography
(1992, Vol. C, Tables 4.2.6.8 and 6.1.1.4)
;
O O 0.049 0.032
;
International Tables for Crystallography
(1992, Vol. C, Tables 4.2.6.8 and 6.1.1.4)
;
C C 0.018 0.009
;
International Tables for Crystallography
(1992, Vol. C, Tables 4.2.6.8 and 6.1.1.4)
;
H H 0.000 0.000
;
International Tables for Crystallography
(1992, Vol. C, Table 6.1.1.4)
;

loop_
_geom_angle_atom_site_label_1
_geom_angle_atom_site_label_2
_geom_angle_atom_site_label_3
_geom_angle
_geom_angle_publ_flag
O(4) Si(1) C(20) 110.35(11) yes
O(4) Si(1) C(21) 110.82(9) yes
O(4) Si(1) C(22) 104.02(9) yes
C(20) Si(1) C(21) 108.30(12) yes
C(20) Si(1) C(22) 112.79(11) yes
C(21) Si(1) C(22) 110.54(13) yes
C(1) O(1) C(2) 116.8(2) yes
C(5) O(2) C(9) 104.4(2) yes
C(12) O(3) C(15) 103.05(14) yes
Si(1) O(4) C(19) 123.82(14) yes
O(1) C(2) C(3) 114.7(2) yes
O(1) C(2) C(7) 123.8(2) yes
C(3) C(2) C(7) 121.5(3) yes
C(2) C(3) C(4) 121.0(2) yes
C(3) C(4) C(5) 116.9(3) yes
O(2) C(5) C(4) 124.7(2) yes
O(2) C(5) C(6) 111.6(2) yes
C(4) C(5) C(6) 123.6(3) yes
C(5) C(6) C(7) 118.6(2) yes
C(5) C(6) C(8) 104.6(2) yes
C(7) C(6) C(8) 136.7(2) yes
C(2) C(7) C(6) 118.3(2) yes
C(6) C(8) C(9) 106.7(2) yes
C(6) C(8) C(15) 137.2(2) yes
C(9) C(8) C(15) 116.1(2) yes
O(2) C(9) C(8) 112.7(2) yes
O(2) C(9) C(10) 119.9(2) yes
C(8) C(9) C(10) 127.2(2) yes
C(9) C(10) C(11) 113.97(18) yes
C(9) C(10) C(12) 106.1(2) yes
C(11) C(10) C(12) 112.7(2) yes
O(3) C(12) C(10) 108.73(20) yes
O(3) C(12) C(13) 102.5(2) yes
C(10) C(12) C(13) 111.74(16) yes
C(12) C(13) C(14) 108.3(2) yes
C(13) C(14) C(15) 108.2(2) yes
C(13) C(14) C(19) 131.98(20) yes
C(15) C(14) C(19) 119.7(2) yes
O(3) C(15) C(8) 104.49(19) yes
O(3) C(15) C(14) 101.85(18) yes
O(3) C(15) C(16) 110.50(15) yes
C(8) C(15) C(14) 107.42(16) yes
C(8) C(15) C(16) 118.5(2) yes
C(14) C(15) C(16) 112.5(2) yes
C(15) C(16) C(17) 111.70(15) yes
C(16) C(17) C(18) 112.9(2) yes
C(17) C(18) C(19) 110.0(2) yes
O(4) C(19) C(14) 110.92(20) yes
O(4) C(19) C(18) 110.7(2) yes
C(14) C(19) C(18) 109.46(15) yes
Si(1) C(22) C(23) 110.99(19) yes
Si(1) C(22) C(24) 109.43(16) yes
Si(1) C(22) C(25) 109.58(15) yes
C(23) C(22) C(24) 109.27(18) yes
C(23) C(22) C(25) 108.86(19) yes
C(24) C(22) C(25) 108.7(2) yes
O(1) C(1) H(1A) 109.471 yes
O(1) C(1) H(1B) 109.472 yes
O(1) C(1) H(1C) 109.466 yes
H(1A) C(1) H(1B) 109.474 yes
H(1A) C(1) H(1C) 109.472 yes
H(1B) C(1) H(1C) 109.472 yes
C(2) C(3) H(3) 119.517 yes
C(4) C(3) H(3) 119.528 yes
C(3) C(4) H(4) 121.529 yes
C(5) C(4) H(4) 121.531 yes
C(2) C(7) H(7) 120.853 yes
C(6) C(7) H(7) 120.858 yes
C(9) C(10) H(10) 107.941 yes
C(11) C(10) H(10) 107.937 yes
C(12) C(10) H(10) 107.939 yes
C(10) C(11) H(11A) 109.471 yes
C(10) C(11) H(11B) 109.473 yes
C(10) C(11) H(11C) 109.476 yes
H(11A) C(11) H(11B) 109.465 yes
H(11A) C(11) H(11C) 109.471 yes
H(11B) C(11) H(11C) 109.472 yes
O(3) C(12) H(12) 111.173 yes
C(10) C(12) H(12) 111.171 yes
C(13) C(12) H(12) 111.171 yes
C(12) C(13) H(13) 125.862 yes
C(14) C(13) H(13) 125.866 yes
C(15) C(16) H(16A) 109.275 yes
C(15) C(16) H(16B) 109.285 yes
C(17) C(16) H(16A) 109.277 yes
C(17) C(16) H(16B) 109.284 yes
H(16A) C(16) H(16B) 107.941 yes
C(16) C(17) H(17A) 109.013 yes
C(16) C(17) H(17B) 109.014 yes
C(18) C(17) H(17A) 109.009 yes
C(18) C(17) H(17B) 109.023 yes
H(17A) C(17) H(17B) 107.795 yes
C(17) C(18) H(18A) 109.657 yes
C(17) C(18) H(18B) 109.660 yes
C(19) C(18) H(18A) 109.663 yes
C(19) C(18) H(18B) 109.666 yes
H(18A) C(18) H(18B) 108.157 yes
O(4) C(19) H(19) 108.560 yes
C(14) C(19) H(19) 108.553 yes
C(18) C(19) H(19) 108.557 yes
Si(1) C(20) H(20A) 109.473 yes
Si(1) C(20) H(20B) 109.470 yes
Si(1) C(20) H(20C) 109.477 yes
H(20A) C(20) H(20B) 109.468 yes
H(20A) C(20) H(20C) 109.470 yes
H(20B) C(20) H(20C) 109.470 yes
Si(1) C(21) H(21A) 109.466 yes
Si(1) C(21) H(21B) 109.471 yes
Si(1) C(21) H(21C) 109.471 yes
H(21A) C(21) H(21B) 109.475 yes
H(21A) C(21) H(21C) 109.472 yes
H(21B) C(21) H(21C) 109.471 yes
C(22) C(23) H(23A) 109.468 yes
C(22) C(23) H(23B) 109.472 yes
C(22) C(23) H(23C) 109.471 yes
H(23A) C(23) H(23B) 109.476 yes
H(23A) C(23) H(23C) 109.466 yes
H(23B) C(23) H(23C) 109.476 yes
C(22) C(24) H(24A) 109.469 yes
C(22) C(24) H(24B) 109.476 yes
C(22) C(24) H(24C) 109.473 yes
H(24A) C(24) H(24B) 109.465 yes
H(24A) C(24) H(24C) 109.469 yes
H(24B) C(24) H(24C) 109.475 yes
C(22) C(25) H(25A) 109.466 yes
C(22) C(25) H(25B) 109.473 yes
C(22) C(25) H(25C) 109.476 yes
H(25A) C(25) H(25B) 109.467 yes
H(25A) C(25) H(25C) 109.473 yes
H(25B) C(25) H(25C) 109.473 yes

loop_
_geom_bond_atom_site_label_1
_geom_bond_atom_site_label_2
_geom_bond_distance
_geom_bond_publ_flag
Si(1) O(4) 1.6560(14) yes
Si(1) C(20) 1.863(3) yes
Si(1) C(21) 1.869(3) yes
Si(1) C(22) 1.885(3) yes
O(1) C(1) 1.426(4) yes
O(1) C(2) 1.375(4) yes
O(2) C(5) 1.385(3) yes
O(2) C(9) 1.382(3) yes
O(3) C(12) 1.446(3) yes
O(3) C(15) 1.457(3) yes
O(4) C(19) 1.429(3) yes
C(2) C(3) 1.405(4) yes
C(2) C(7) 1.386(3) yes
C(3) C(4) 1.381(4) yes
C(4) C(5) 1.385(4) yes
C(5) C(6) 1.399(4) yes
C(6) C(7) 1.404(4) yes
C(6) C(8) 1.443(3) yes
C(8) C(9) 1.350(4) yes
C(8) C(15) 1.525(3) yes
C(9) C(10) 1.495(4) yes
C(10) C(11) 1.529(3) yes
C(10) C(12) 1.554(4) yes
C(12) C(13) 1.508(3) yes
C(13) C(14) 1.322(4) yes
C(14) C(15) 1.526(3) yes
C(14) C(19) 1.491(3) yes
C(15) C(16) 1.518(4) yes
C(16) C(17) 1.533(3) yes
C(17) C(18) 1.534(3) yes
C(18) C(19) 1.525(4) yes
C(22) C(23) 1.533(4) yes
C(22) C(24) 1.537(3) yes
C(22) C(25) 1.535(3) yes
C(1) H(1A) 0.980 yes
C(1) H(1B) 0.980 yes
C(1) H(1C) 0.980 yes
C(3) H(3) 0.950 yes
C(4) H(4) 0.950 yes
C(7) H(7) 0.950 yes
C(10) H(10) 1.000 yes
C(11) H(11A) 0.980 yes
C(11) H(11B) 0.980 yes
C(11) H(11C) 0.980 yes
C(12) H(12) 1.000 yes
C(13) H(13) 0.950 yes
C(16) H(16A) 0.990 yes
C(16) H(16B) 0.990 yes
C(17) H(17A) 0.990 yes
C(17) H(17B) 0.990 yes
C(18) H(18A) 0.990 yes
C(18) H(18B) 0.990 yes
C(19) H(19) 1.000 yes
C(20) H(20A) 0.980 yes
C(20) H(20B) 0.980 yes
C(20) H(20C) 0.980 yes
C(21) H(21A) 0.980 yes
C(21) H(21B) 0.980 yes
C(21) H(21C) 0.980 yes
C(23) H(23A) 0.980 yes
C(23) H(23B) 0.980 yes
C(23) H(23C) 0.980 yes
C(24) H(24A) 0.980 yes
C(24) H(24B) 0.980 yes
C(24) H(24C) 0.980 yes
C(25) H(25A) 0.980 yes
C(25) H(25B) 0.980 yes
C(25) H(25C) 0.980 yes

loop_
_geom_contact_atom_site_label_1
_geom_contact_atom_site_label_2
_geom_contact_distance
_geom_contact_publ_flag
_geom_contact_site_symmetry_2
Si(1) C(14) 3.5679(19) yes .
O(2) C(11) 3.049(4) yes .
O(3) C(9) 2.634(3) yes .
O(4) C(13) 2.919(3) yes .
O(4) C(23) 3.316(3) yes .
O(4) C(25) 3.103(3) yes .
C(1) C(7) 2.791(4) yes .
C(2) C(5) 2.731(4) yes .
C(3) C(6) 2.787(4) yes .
C(4) C(7) 2.840(4) yes .
C(4) C(8) 3.592(3) yes .
C(4) C(9) 3.530(4) yes .
C(6) C(16) 3.343(3) yes .
C(7) C(15) 3.584(3) yes .
C(7) C(16) 3.592(3) yes .
C(8) C(12) 2.779(4) yes .
C(8) C(13) 3.042(3) yes .
C(8) C(17) 3.366(4) yes .
C(8) C(19) 3.345(3) yes .
C(9) C(13) 3.012(4) yes .
C(9) C(14) 2.998(4) yes .
C(10) C(14) 3.156(4) yes .
C(10) C(15) 2.933(4) yes .
C(11) C(13) 2.997(4) yes .
C(13) C(16) 3.553(4) yes .
C(13) C(21) 3.478(2) yes .
C(14) C(17) 2.860(4) yes .
C(15) C(18) 2.978(4) yes .
C(16) C(19) 3.011(3) yes .
C(19) C(20) 3.586(3) yes .
C(19) C(21) 3.367(3) yes .
C(20) C(23) 3.443(4) yes .
C(21) C(24) 3.366(4) yes .
C(21) C(25) 3.542(4) yes .
O(1) C(7) 3.535(2) yes 2_567
O(1) C(19) 3.547(3) yes 2_567
O(2) C(24) 3.494(2) yes 1_445
O(3) C(10) 3.542(3) yes 2_556
O(3) C(12) 3.591(3) yes 2_556
C(1) C(6) 3.574(3) yes 2_567
C(4) C(4) 3.39067(17) yes 2_557
C(5) C(24) 3.458(3) yes 1_445
C(6) C(1) 3.574(3) yes 2_567
C(7) O(1) 3.535(2) yes 2_567
C(10) O(3) 3.542(3) yes 2_556
C(12) O(3) 3.591(3) yes 2_556
C(19) O(1) 3.547(3) yes 2_567
C(24) O(2) 3.494(2) yes 1_665
C(24) C(5) 3.458(3) yes 1_665
Si(1) H(13) 3.3693 yes .
Si(1) H(19) 2.7336 yes .
Si(1) H(23A) 2.9513 yes .
Si(1) H(23C) 2.9643 yes .
Si(1) H(24B) 2.9043 yes .
Si(1) H(24C) 2.9535 yes .
Si(1) H(25B) 2.9432 yes .
Si(1) H(25C) 2.9164 yes .
O(1) H(3) 2.4837 yes .
O(1) H(7) 2.6583 yes .
O(2) H(4) 2.6917 yes .
O(2) H(10) 2.7580 yes .
O(2) H(11A) 2.7729 yes .
O(2) H(11B) 3.3124 yes .
O(3) H(10) 2.7302 yes .
O(3) H(13) 3.1944 yes .
O(3) H(16A) 2.8256 yes .
O(3) H(16B) 2.4861 yes .
O(4) H(13) 2.7670 yes .
O(4) H(18A) 2.6194 yes .
O(4) H(18B) 2.6613 yes .
O(4) H(20A) 3.0755 yes .
O(4) H(20B) 3.0817 yes .
O(4) H(21A) 2.9518 yes .
O(4) H(21C) 3.2652 yes .
O(4) H(23A) 2.9232 yes .
O(4) H(25B) 2.6912 yes .
O(4) H(25C) 3.3239 yes .
C(1) H(7) 2.4933 yes .
C(2) H(1A) 2.6127 yes .
C(2) H(1B) 2.6226 yes .
C(2) H(1C) 3.2022 yes .
C(2) H(4) 3.2899 yes .
C(3) H(7) 3.2947 yes .
C(5) H(3) 3.2219 yes .
C(5) H(7) 3.2771 yes .
C(6) H(4) 3.3103 yes .
C(6) H(16A) 3.1125 yes .
C(6) H(17A) 3.1788 yes .
C(7) H(1A) 2.7116 yes .
C(7) H(1B) 2.7261 yes .
C(7) H(3) 3.2836 yes .
C(7) H(16A) 3.1557 yes .
C(7) H(17A) 2.8761 yes .
C(8) H(7) 2.9468 yes .
C(8) H(10) 3.0986 yes .
C(8) H(16A) 2.6994 yes .
C(8) H(16B) 3.3993 yes .
C(8) H(17A) 3.1475 yes .
C(8) H(19) 3.1714 yes .
C(9) H(11A) 2.7337 yes .
C(9) H(11B) 2.7525 yes .
C(9) H(11C) 3.3632 yes .
C(9) H(12) 3.3089 yes .
C(10) H(13) 3.1003 yes .
C(11) H(12) 2.8686 yes .
C(11) H(13) 3.1263 yes .
C(11) H(21A) 3.5341 yes .
C(11) H(21C) 3.5813 yes .
C(12) H(11A) 3.4036 yes .
C(12) H(11B) 2.7563 yes .
C(12) H(11C) 2.7610 yes .
C(13) H(10) 3.3733 yes .
C(13) H(11B) 2.6555 yes .
C(13) H(11C) 3.2804 yes .
C(13) H(19) 3.1026 yes .
C(13) H(21A) 3.0762 yes .
C(13) H(21C) 3.2795 yes .
C(14) H(11B) 3.4794 yes .
C(14) H(12) 3.0920 yes .
C(14) H(16A) 3.3600 yes .
C(14) H(16B) 2.8703 yes .
C(14) H(17A) 3.1619 yes .
C(14) H(18A) 2.7079 yes .
C(14) H(18B) 3.3170 yes .
C(14) H(21A) 3.0510 yes .
C(15) H(7) 3.4855 yes .
C(15) H(10) 3.5162 yes .
C(15) H(12) 3.1453 yes .
C(15) H(13) 3.2366 yes .
C(15) H(17A) 2.7734 yes .
C(15) H(17B) 3.3666 yes .
C(15) H(18A) 3.2672 yes .
C(15) H(19) 2.8971 yes .
C(16) H(7) 3.1116 yes .
C(16) H(18A) 2.7618 yes .
C(16) H(18B) 3.4002 yes .
C(16) H(19) 3.3617 yes .
C(17) H(7) 2.9779 yes .
C(17) H(19) 2.7164 yes .
C(18) H(16A) 3.3959 yes .
C(18) H(16B) 2.8068 yes .
C(19) H(13) 2.8971 yes .
C(19) H(16B) 3.4231 yes .
C(19) H(17A) 2.6987 yes .
C(19) H(17B) 3.3562 yes .
C(19) H(20A) 3.3627 yes .
C(19) H(21A) 2.9689 yes .
C(20) H(19) 3.2104 yes .
C(20) H(21A) 3.3752 yes .
C(20) H(21B) 3.0100 yes .
C(20) H(23C) 3.0119 yes .
C(20) H(24C) 3.2145 yes .
C(21) H(11B) 3.0589 yes .
C(21) H(13) 3.1008 yes .
C(21) H(19) 3.1104 yes .
C(21) H(20A) 3.1887 yes .
C(21) H(20C) 3.1590 yes .
C(21) H(24B) 2.8780 yes .
C(21) H(25C) 3.0943 yes .
C(22) H(20B) 3.2522 yes .
C(22) H(20C) 3.3199 yes .
C(22) H(21B) 3.4700 yes .
C(22) H(21C) 3.0590 yes .
C(23) H(20B) 3.1138 yes .
C(23) H(24A) 2.6970 yes .
C(23) H(24B) 3.3519 yes .
C(23) H(24C) 2.6791 yes .
C(23) H(25A) 2.6779 yes .
C(23) H(25B) 2.6775 yes .
C(23) H(25C) 3.3453 yes .
C(24) H(20C) 3.3704 yes .
C(24) H(21B) 3.3583 yes .
C(24) H(21C) 3.2537 yes .
C(24) H(23A) 3.3528 yes .
C(24) H(23B) 2.6870 yes .
C(24) H(23C) 2.6868 yes .
C(24) H(25A) 2.6688 yes .
C(24) H(25B) 3.3473 yes .
C(24) H(25C) 2.6859 yes .
C(25) H(13) 3.1953 yes .
C(25) H(21C) 3.1312 yes .
C(25) H(23A) 2.6885 yes .
C(25) H(23B) 2.6662 yes .
C(25) H(23C) 3.3455 yes .
C(25) H(24A) 2.6590 yes .
C(25) H(24B) 2.6974 yes .
C(25) H(24C) 3.3465 yes .
H(1A) H(7) 2.2685 yes .
H(1B) H(7) 2.2819 yes .
H(1B) H(17A) 3.4981 yes .
H(1C) H(7) 3.4628 yes .
H(3) H(4) 2.3461 yes .
H(7) H(16A) 2.6475 yes .
H(7) H(17A) 2.2091 yes .
H(7) H(17B) 3.3604 yes .
H(10) H(11A) 2.3651 yes .
H(10) H(11B) 2.8631 yes .
H(10) H(11C) 2.3512 yes .
H(10) H(12) 2.3573 yes .
H(11B) H(12) 3.1799 yes .
H(11B) H(13) 2.6182 yes .
H(11B) H(21A) 2.6311 yes .
H(11B) H(21C) 2.6126 yes .
H(11C) H(12) 2.7096 yes .
H(11C) H(13) 3.2441 yes .
H(12) H(13) 2.4864 yes .
H(13) H(19) 3.4483 yes .
H(13) H(21A) 2.9661 yes .
H(13) H(21C) 2.7136 yes .
H(13) H(25B) 2.8513 yes .
H(13) H(25C) 2.7111 yes .
H(16A) H(17A) 2.3396 yes .
H(16A) H(17B) 2.3959 yes .
H(16B) H(17A) 2.8708 yes .
H(16B) H(17B) 2.3421 yes .
H(16B) H(18A) 2.6525 yes .
H(17A) H(18A) 2.8780 yes .
H(17A) H(18B) 2.3785 yes .
H(17A) H(19) 2.5312 yes .
H(17B) H(18A) 2.3852 yes .
H(17B) H(18B) 2.3681 yes .
H(18A) H(19) 2.8749 yes .
H(18B) H(19) 2.3528 yes .
H(19) H(20A) 2.7590 yes .
H(19) H(21A) 2.5728 yes .
H(20A) H(21A) 3.2597 yes .
H(20A) H(21B) 3.1752 yes .
H(20B) H(23A) 3.2065 yes .
H(20B) H(23C) 2.5346 yes .
H(20B) H(24C) 3.4414 yes .
H(20C) H(21B) 2.8481 yes .
H(20C) H(23C) 3.1908 yes .
H(20C) H(24B) 3.5856 yes .
H(20C) H(24C) 2.7760 yes .
H(21B) H(24B) 2.7921 yes .
H(21B) H(24C) 3.4131 yes .
H(21C) H(24B) 2.6143 yes .
H(21C) H(25B) 3.5461 yes .
H(21C) H(25C) 2.4655 yes .
H(23A) H(24A) 3.5897 yes .
H(23A) H(24C) 3.5762 yes .
H(23A) H(25A) 2.9756 yes .
H(23A) H(25B) 2.5006 yes .
H(23A) H(25C) 3.5812 yes .
H(23B) H(24A) 2.5112 yes .
H(23B) H(24B) 3.5854 yes .
H(23B) H(24C) 2.9564 yes .
H(23B) H(25A) 2.4771 yes .
H(23B) H(25B) 2.9419 yes .
H(23B) H(25C) 3.5645 yes .
H(23C) H(24A) 2.9826 yes .
H(23C) H(24B) 3.5767 yes .
H(23C) H(24C) 2.4918 yes .
H(23C) H(25A) 3.5682 yes .
H(23C) H(25B) 3.5785 yes .
H(24A) H(25A) 2.4586 yes .
H(24A) H(25B) 3.5558 yes .
H(24A) H(25C) 2.9425 yes .
H(24B) H(25A) 2.9741 yes .
H(24B) H(25B) 3.5929 yes .
H(24B) H(25C) 2.5181 yes .
H(24C) H(25A) 3.5573 yes .
H(24C) H(25C) 3.5885 yes .
O(1) H(7) 3.5990 yes 2_567
O(1) H(17A) 3.2496 yes 2_567
O(1) H(19) 2.5720 yes 2_567
O(1) H(20A) 2.7916 yes 2_567
O(2) H(24A) 3.1042 yes 1_445
O(2) H(24C) 3.0853 yes 1_445
O(3) H(10) 2.7907 yes 2_556
O(3) H(12) 2.9667 yes 2_556
O(3) H(18A) 3.1754 yes 2_566
O(3) H(23B) 3.3441 yes 1_445
O(4) H(16B) 2.8790 yes 2_566
C(1) H(19) 3.2870 yes 2_567
C(1) H(20A) 3.3928 yes 2_567
C(1) H(21A) 3.3760 yes 2_567
C(1) H(21B) 3.2715 yes 1_455
C(2) H(1B) 3.1151 yes 2_567
C(2) H(7) 3.5495 yes 2_567
C(2) H(17A) 3.4878 yes 2_567
C(2) H(20C) 3.4853 yes 1_445
C(3) H(1B) 3.0620 yes 2_567
C(3) H(4) 3.3365 yes 2_557
C(3) H(17A) 3.1622 yes 2_567
C(3) H(20C) 3.4578 yes 1_445
C(3) H(24B) 3.2963 yes 2_667
C(3) H(24C) 3.5194 yes 1_445
C(4) H(1B) 2.9964 yes 2_567
C(4) H(4) 2.8831 yes 2_557
C(4) H(21B) 2.9136 yes 2_667
C(4) H(24B) 3.2552 yes 2_667
C(4) H(24C) 3.0765 yes 1_445
C(4) H(24C) 3.4822 yes 2_667
C(5) H(1B) 2.9415 yes 2_567
C(5) H(1C) 3.5941 yes 2_567
C(5) H(4) 3.5766 yes 2_557
C(5) H(21B) 3.4388 yes 2_667
C(5) H(24A) 3.3771 yes 1_445
C(5) H(24C) 2.7166 yes 1_445
C(6) H(1B) 2.9989 yes 2_567
C(6) H(23C) 3.4844 yes 1_445
C(6) H(24A) 3.4972 yes 1_445
C(6) H(24C) 2.9350 yes 1_445
C(7) H(1B) 3.0984 yes 2_567
C(7) H(23C) 3.3223 yes 1_445
C(7) H(24C) 3.4197 yes 1_445
C(8) H(24A) 3.2732 yes 1_445
C(8) H(24C) 3.4045 yes 1_445
C(9) H(24A) 3.0020 yes 1_445
C(9) H(24C) 3.4312 yes 1_445
C(10) H(12) 3.2091 yes 2_556
C(10) H(24A) 3.4623 yes 1_445
C(11) H(1A) 3.1738 yes 1_655
C(11) H(20B) 3.3278 yes 1_545
C(11) H(23A) 3.3048 yes 1_545
C(11) H(23C) 3.2186 yes 1_545
C(11) H(25A) 3.5051 yes 2_666
C(12) H(10) 3.0421 yes 2_556
C(12) H(12) 3.2126 yes 2_556
C(12) H(18A) 3.4681 yes 2_566
C(12) H(25A) 3.1239 yes 2_666
C(13) H(18A) 2.9982 yes 2_566
C(13) H(25A) 2.9476 yes 2_666
C(14) H(18A) 2.9904 yes 2_566
C(15) H(18A) 3.4296 yes 2_566
C(16) H(18A) 3.4915 yes 2_566
C(16) H(23A) 3.4859 yes 2_566
C(16) H(23B) 3.4469 yes 1_445
C(16) H(25B) 3.0166 yes 2_566
C(17) H(3) 3.3373 yes 2_567
C(17) H(24B) 3.3922 yes 1_455
C(17) H(25B) 3.3798 yes 2_566
C(17) H(25C) 3.5870 yes 1_455
C(18) H(3) 3.3390 yes 2_567
C(18) H(16B) 3.5795 yes 2_566
C(18) H(18A) 3.5001 yes 2_566
C(19) H(18A) 3.5989 yes 2_566
C(20) H(11A) 3.3764 yes 1_565
C(20) H(20A) 3.3545 yes 2_677
C(21) H(1A) 3.4867 yes 1_655
C(21) H(1B) 3.3647 yes 1_655
C(21) H(1C) 3.1690 yes 2_567
C(21) H(4) 3.4111 yes 2_667
C(23) H(11A) 3.4831 yes 1_565
C(23) H(11C) 3.0480 yes 1_565
C(23) H(16A) 3.2217 yes 1_665
C(24) H(3) 3.4727 yes 2_667
C(24) H(4) 3.1125 yes 2_667
C(24) H(17B) 3.5256 yes 1_655
C(25) H(12) 3.4839 yes 2_666
C(25) H(13) 3.0831 yes 2_666
C(25) H(16B) 3.3498 yes 2_566
C(25) H(17B) 3.4104 yes 1_655
C(25) H(25C) 3.1096 yes 2_666
H(1A) C(11) 3.1738 yes 1_455
H(1A) C(21) 3.4867 yes 1_455
H(1A) H(11A) 2.7630 yes 1_455
H(1A) H(11B) 2.7177 yes 1_455
H(1A) H(20A) 3.5228 yes 2_567
H(1A) H(20B) 3.4065 yes 1_445
H(1A) H(21A) 3.2902 yes 1_455
H(1A) H(21B) 3.2989 yes 1_455
H(1A) H(21C) 3.2879 yes 1_455
H(1B) C(2) 3.1151 yes 2_567
H(1B) C(3) 3.0620 yes 2_567
H(1B) C(4) 2.9964 yes 2_567
H(1B) C(5) 2.9415 yes 2_567
H(1B) C(6) 2.9989 yes 2_567
H(1B) C(7) 3.0984 yes 2_567
H(1B) C(21) 3.3647 yes 1_455
H(1B) H(4) 3.5136 yes 2_567
H(1B) H(21A) 3.5202 yes 1_455
H(1B) H(21B) 2.7698 yes 1_455
H(1B) H(21C) 3.2992 yes 1_455
H(1C) C(5) 3.5941 yes 2_567
H(1C) C(21) 3.1690 yes 2_567
H(1C) H(1C) 3.3461 yes 2_467
H(1C) H(19) 2.9783 yes 2_567
H(1C) H(20A) 3.2061 yes 2_567
H(1C) H(21A) 3.4474 yes 1_455
H(1C) H(21A) 2.4651 yes 2_567
H(1C) H(21B) 3.2222 yes 1_455
H(1C) H(21B) 3.1062 yes 2_567
H(3) C(17) 3.3373 yes 2_567
H(3) C(18) 3.3390 yes 2_567
H(3) C(24) 3.4727 yes 2_667
H(3) H(4) 3.4130 yes 2_557
H(3) H(17A) 2.7152 yes 2_567
H(3) H(17B) 3.5040 yes 2_567
H(3) H(18B) 2.7111 yes 2_567
H(3) H(19) 3.2583 yes 2_567
H(3) H(20A) 3.5086 yes 2_567
H(3) H(20C) 3.5680 yes 1_445
H(3) H(24B) 2.7568 yes 2_667
H(3) H(24C) 3.4967 yes 2_667
H(4) C(3) 3.3365 yes 2_557
H(4) C(4) 2.8831 yes 2_557
H(4) C(5) 3.5766 yes 2_557
H(4) C(21) 3.4111 yes 2_667
H(4) C(24) 3.1125 yes 2_667
H(4) H(1B) 3.5136 yes 2_567
H(4) H(3) 3.4130 yes 2_557
H(4) H(4) 2.6331 yes 2_557
H(4) H(20C) 2.9559 yes 2_667
H(4) H(21B) 2.5715 yes 2_667
H(4) H(24B) 2.6988 yes 2_667
H(4) H(24C) 3.5109 yes 1_445
H(4) H(24C) 2.6425 yes 2_667
H(7) O(1) 3.5990 yes 2_567
H(7) C(2) 3.5495 yes 2_567
H(7) H(23C) 3.2837 yes 1_445
H(10) O(3) 2.7907 yes 2_556
H(10) C(12) 3.0421 yes 2_556
H(10) H(12) 2.4542 yes 2_556
H(10) H(18B) 3.2411 yes 1_545
H(10) H(24A) 2.9345 yes 1_445
H(11A) C(20) 3.3764 yes 1_545
H(11A) C(23) 3.4831 yes 1_545
H(11A) H(1A) 2.7630 yes 1_655
H(11A) H(20B) 2.4066 yes 1_545
H(11A) H(23A) 3.1867 yes 1_545
H(11A) H(23C) 2.8754 yes 1_545
H(11B) H(1A) 2.7177 yes 1_655
H(11B) H(25A) 3.4017 yes 2_666
H(11C) C(23) 3.0480 yes 1_545
H(11C) H(16A) 3.5079 yes 1_655
H(11C) H(20B) 3.5119 yes 1_545
H(11C) H(23A) 2.5723 yes 1_545
H(11C) H(23B) 3.4308 yes 1_545
H(11C) H(23B) 3.1606 yes 2_666
H(11C) H(23C) 2.7286 yes 1_545
H(11C) H(25A) 2.9198 yes 2_666
H(12) O(3) 2.9667 yes 2_556
H(12) C(10) 3.2091 yes 2_556
H(12) C(12) 3.2126 yes 2_556
H(12) C(25) 3.4839 yes 2_666
H(12) H(10) 2.4542 yes 2_556
H(12) H(12) 3.0453 yes 2_556
H(12) H(18A) 3.4744 yes 2_566
H(12) H(23B) 3.4267 yes 2_666
H(12) H(24A) 2.7477 yes 2_666
H(12) H(25A) 2.5673 yes 2_666
H(13) C(25) 3.0831 yes 2_666
H(13) H(17B) 3.5004 yes 2_566
H(13) H(18A) 3.2530 yes 2_566
H(13) H(25A) 2.3728 yes 2_666
H(13) H(25B) 3.4547 yes 2_666
H(13) H(25C) 3.0319 yes 2_666
H(16A) C(23) 3.2217 yes 1_445
H(16A) H(11C) 3.5079 yes 1_455
H(16A) H(23A) 3.2538 yes 2_566
H(16A) H(23B) 2.7215 yes 1_445
H(16A) H(23C) 2.8760 yes 1_445
H(16A) H(25B) 2.9722 yes 2_566
H(16B) O(4) 2.8790 yes 2_566
H(16B) C(18) 3.5795 yes 2_566
H(16B) C(25) 3.3498 yes 2_566
H(16B) H(18A) 2.8503 yes 2_566
H(16B) H(23A) 2.8202 yes 2_566
H(16B) H(25B) 2.4112 yes 2_566
H(17A) O(1) 3.2496 yes 2_567
H(17A) C(2) 3.4878 yes 2_567
H(17A) C(3) 3.1622 yes 2_567
H(17A) H(3) 2.7152 yes 2_567
H(17A) H(21C) 3.5378 yes 1_455
H(17A) H(24B) 3.3500 yes 1_455
H(17B) C(24) 3.5256 yes 1_455
H(17B) C(25) 3.4104 yes 1_455
H(17B) H(3) 3.5040 yes 2_567
H(17B) H(13) 3.5004 yes 2_566
H(17B) H(21C) 2.9974 yes 1_455
H(17B) H(24A) 3.5836 yes 1_455
H(17B) H(24B) 2.7646 yes 1_455
H(17B) H(25A) 3.4943 yes 1_455
H(17B) H(25B) 2.8093 yes 2_566
H(17B) H(25C) 2.5992 yes 1_455
H(18A) O(3) 3.1754 yes 2_566
H(18A) C(12) 3.4681 yes 2_566
H(18A) C(13) 2.9982 yes 2_566
H(18A) C(14) 2.9904 yes 2_566
H(18A) C(15) 3.4296 yes 2_566
H(18A) C(16) 3.4915 yes 2_566
H(18A) C(18) 3.5001 yes 2_566
H(18A) C(19) 3.5989 yes 2_566
H(18A) H(12) 3.4744 yes 2_566
H(18A) H(13) 3.2530 yes 2_566
H(18A) H(16B) 2.8503 yes 2_566
H(18A) H(18A) 2.7748 yes 2_566
H(18B) H(3) 2.7111 yes 2_567
H(18B) H(10) 3.2411 yes 1_565
H(18B) H(24A) 3.2389 yes 1_455
H(18B) H(24B) 3.0863 yes 1_455
H(19) O(1) 2.5720 yes 2_567
H(19) C(1) 3.2870 yes 2_567
H(19) H(1C) 2.9783 yes 2_567
H(19) H(3) 3.2583 yes 2_567
H(20A) O(1) 2.7916 yes 2_567
H(20A) C(1) 3.3928 yes 2_567
H(20A) C(20) 3.3545 yes 2_677
H(20A) H(1A) 3.5228 yes 2_567
H(20A) H(1C) 3.2061 yes 2_567
H(20A) H(3) 3.5086 yes 2_567
H(20A) H(20A) 3.1464 yes 2_677
H(20A) H(20B) 3.3025 yes 2_677
H(20A) H(20C) 3.0545 yes 2_677
H(20B) C(11) 3.3278 yes 1_565
H(20B) H(1A) 3.4065 yes 1_665
H(20B) H(11A) 2.4066 yes 1_565
H(20B) H(11C) 3.5119 yes 1_565
H(20B) H(20A) 3.3025 yes 2_677
H(20B) H(20C) 3.5913 yes 2_677
H(20C) C(2) 3.4853 yes 1_665
H(20C) C(3) 3.4578 yes 1_665
H(20C) H(3) 3.5680 yes 1_665
H(20C) H(4) 2.9559 yes 2_667
H(20C) H(20A) 3.0545 yes 2_677
H(20C) H(20B) 3.5913 yes 2_677
H(21A) C(1) 3.3760 yes 2_567
H(21A) H(1A) 3.2902 yes 1_655
H(21A) H(1B) 3.5202 yes 1_655
H(21A) H(1C) 3.4474 yes 1_655
H(21A) H(1C) 2.4651 yes 2_567
H(21B) C(1) 3.2715 yes 1_655
H(21B) C(4) 2.9136 yes 2_667
H(21B) C(5) 3.4388 yes 2_667
H(21B) H(1A) 3.2989 yes 1_655
H(21B) H(1B) 2.7698 yes 1_655
H(21B) H(1C) 3.2222 yes 1_655
H(21B) H(1C) 3.1062 yes 2_567
H(21B) H(4) 2.5715 yes 2_667
H(21C) H(1A) 3.2879 yes 1_655
H(21C) H(1B) 3.2992 yes 1_655
H(21C) H(17A) 3.5378 yes 1_655
H(21C) H(17B) 2.9974 yes 1_655
H(23A) C(11) 3.3048 yes 1_565
H(23A) C(16) 3.4859 yes 2_566
H(23A) H(11A) 3.1867 yes 1_565
H(23A) H(11C) 2.5723 yes 1_565
H(23A) H(16A) 3.2538 yes 2_566
H(23A) H(16B) 2.8202 yes 2_566
H(23A) H(23A) 3.5765 yes 2_676
H(23A) H(23B) 3.0810 yes 2_676
H(23B) O(3) 3.3441 yes 1_665
H(23B) C(16) 3.4469 yes 1_665
H(23B) H(11C) 3.4308 yes 1_565
H(23B) H(11C) 3.1606 yes 2_666
H(23B) H(12) 3.4267 yes 2_666
H(23B) H(16A) 2.7215 yes 1_665
H(23B) H(23A) 3.0810 yes 2_676
H(23B) H(23B) 3.3640 yes 2_676
H(23C) C(6) 3.4844 yes 1_665
H(23C) C(7) 3.3223 yes 1_665
H(23C) C(11) 3.2186 yes 1_565
H(23C) H(7) 3.2837 yes 1_665
H(23C) H(11A) 2.8754 yes 1_565
H(23C) H(11C) 2.7286 yes 1_565
H(23C) H(16A) 2.8760 yes 1_665
H(24A) O(2) 3.1042 yes 1_665
H(24A) C(5) 3.3771 yes 1_665
H(24A) C(6) 3.4972 yes 1_665
H(24A) C(8) 3.2732 yes 1_665
H(24A) C(9) 3.0020 yes 1_665
H(24A) C(10) 3.4623 yes 1_665
H(24A) H(10) 2.9345 yes 1_665
H(24A) H(12) 2.7477 yes 2_666
H(24A) H(17B) 3.5836 yes 1_655
H(24A) H(18B) 3.2389 yes 1_655
H(24B) C(3) 3.2963 yes 2_667
H(24B) C(4) 3.2552 yes 2_667
H(24B) C(17) 3.3922 yes 1_655
H(24B) H(3) 2.7568 yes 2_667
H(24B) H(4) 2.6988 yes 2_667
H(24B) H(17A) 3.3500 yes 1_655
H(24B) H(17B) 2.7646 yes 1_655
H(24B) H(18B) 3.0863 yes 1_655
H(24C) O(2) 3.0853 yes 1_665
H(24C) C(3) 3.5194 yes 1_665
H(24C) C(4) 3.0765 yes 1_665
H(24C) C(4) 3.4822 yes 2_667
H(24C) C(5) 2.7166 yes 1_665
H(24C) C(6) 2.9350 yes 1_665
H(24C) C(7) 3.4197 yes 1_665
H(24C) C(8) 3.4045 yes 1_665
H(24C) C(9) 3.4312 yes 1_665
H(24C) H(3) 3.4967 yes 2_667
H(24C) H(4) 3.5109 yes 1_665
H(24C) H(4) 2.6425 yes 2_667
H(25A) C(11) 3.5051 yes 2_666
H(25A) C(12) 3.1239 yes 2_666
H(25A) C(13) 2.9476 yes 2_666
H(25A) H(11B) 3.4017 yes 2_666
H(25A) H(11C) 2.9198 yes 2_666
H(25A) H(12) 2.5673 yes 2_666
H(25A) H(13) 2.3728 yes 2_666
H(25A) H(17B) 3.4943 yes 1_655
H(25A) H(25C) 3.1864 yes 2_666
H(25B) C(16) 3.0166 yes 2_566
H(25B) C(17) 3.3798 yes 2_566
H(25B) H(13) 3.4547 yes 2_666
H(25B) H(16A) 2.9722 yes 2_566
H(25B) H(16B) 2.4112 yes 2_566
H(25B) H(17B) 2.8093 yes 2_566
H(25B) H(25C) 2.9015 yes 2_666
H(25C) C(17) 3.5870 yes 1_655
H(25C) C(25) 3.1096 yes 2_666
H(25C) H(13) 3.0319 yes 2_666
H(25C) H(17B) 2.5992 yes 1_655
H(25C) H(25A) 3.1864 yes 2_666
H(25C) H(25B) 2.9015 yes 2_666
H(25C) H(25C) 2.7308 yes 2_666

loop_
_geom_torsion_atom_site_label_1
_geom_torsion_atom_site_label_2
_geom_torsion_atom_site_label_3
_geom_torsion_atom_site_label_4
_geom_torsion
_geom_torsion_publ_flag
C(20) Si(1) O(4) C(19) -73.07(17) no
C(21) Si(1) O(4) C(19) 46.89(17) no
O(4) Si(1) C(22) C(23) 68.70(11) no
O(4) Si(1) C(22) C(25) -51.56(16) no
C(20) Si(1) C(22) C(23) -50.88(14) no
C(20) Si(1) C(22) C(24) 69.79(18) no
C(21) Si(1) C(22) C(24) -51.63(15) no
C(21) Si(1) C(22) C(25) 67.44(15) no
C(1) O(1) C(2) C(7) 0.4(2) no
C(5) O(2) C(9) C(8) 0.91(18) no
C(9) O(2) C(5) C(6) 0.02(17) no
C(12) O(3) C(15) C(8) -74.27(18) no
C(12) O(3) C(15) C(14) 37.46(20) no
C(12) O(3) C(15) C(16) 157.23(17) no
C(15) O(3) C(12) C(10) 79.70(18) no
C(15) O(3) C(12) C(13) -38.72(19) no
Si(1) O(4) C(19) C(14) -98.75(16) no
Si(1) O(4) C(19) C(18) 139.52(13) no
C(3) C(2) C(7) C(6) 0.3(3) no
C(7) C(2) C(3) C(4) -0.8(3) no
C(2) C(3) C(4) C(5) 0.1(3) no
C(3) C(4) C(5) C(6) 1.1(3) no
O(2) C(5) C(6) C(8) -0.83(18) no
C(4) C(5) C(6) C(7) -1.6(3) no
C(5) C(6) C(7) C(2) 0.8(2) no
C(5) C(6) C(8) C(9) 1.34(18) no
C(7) C(6) C(8) C(15) 4.1(4) no
C(6) C(8) C(9) O(2) -1.44(20) no
C(6) C(8) C(15) O(3) -140.5(2) no
C(6) C(8) C(15) C(14) 111.9(2) no
C(6) C(8) C(15) C(16) -17.0(3) no
C(9) C(8) C(15) O(3) 38.2(2) no
C(9) C(8) C(15) C(14) -69.5(2) no
C(15) C(8) C(9) C(10) -5.2(3) no
O(2) C(9) C(10) C(11) -54.2(2) no
C(8) C(9) C(10) C(11) 130.8(2) no
C(8) C(9) C(10) C(12) 6.2(3) no
C(9) C(10) C(12) O(3) -41.97(18) no
C(9) C(10) C(12) C(13) 70.5(2) no
C(11) C(10) C(12) C(13) -54.9(3) no
O(3) C(12) C(13) C(14) 25.4(2) no
C(10) C(12) C(13) C(14) -90.9(2) no
C(12) C(13) C(14) C(15) -1.7(2) no
C(13) C(14) C(15) O(3) -22.3(2) no
C(13) C(14) C(15) C(8) 87.2(2) no
C(13) C(14) C(15) C(16) -140.65(18) no
C(13) C(14) C(19) O(4) 13.4(3) no
C(13) C(14) C(19) C(18) 135.9(2) no
C(15) C(14) C(19) C(18) -48.0(3) no
C(19) C(14) C(15) C(8) -89.7(2) no
C(19) C(14) C(15) C(16) 42.4(2) no
O(3) C(15) C(16) C(17) -155.63(16) no
C(8) C(15) C(16) C(17) 83.9(2) no
C(14) C(15) C(16) C(17) -42.5(2) no
C(15) C(16) C(17) C(18) 53.8(2) no
C(16) C(17) C(18) C(19) -60.3(2) no
C(17) C(18) C(19) C(14) 54.5(2) no
